data_7038414
loop_
_publ_author_name
'He, Lei'
'Wang, Zhen'
'Duan, Lian'
'Yang, Chunpeng'
'Tang, Ruiren'
'Song, Xiangzhi'
'Pan, Chunyue'

_publ_section_title
;
 Toward fluorine-free blue-emitting cationic iridium complexes: to
 generate emission from the cyclometalating ligands with enhanced triplet
 energy.
;
_journal_issue 13
_journal_name_full 'Dalton transactions (Cambridge, England : 2003)'
_journal_page_first 5604
_journal_page_last 5613
_journal_paper_doi 10.1039/c5dt04728e
_journal_volume 45
_journal_year 2016
_chemical_formula_sum 'C39 H41 Cl2 F6 Ir N5 O2 P'
_chemical_formula_weight 1019.84
_chemical_name_systematic
; 
 ? 
;
_space_group_IT_number 2
_symmetry_cell_setting triclinic
_symmetry_space_group_name_Hall '-P 1'
_symmetry_space_group_name_H-M 'P -1'
_atom_sites_solution_hydrogens geom
_atom_sites_solution_primary direct
_atom_sites_solution_secondary difmap
_audit_creation_method SHELXL-97
_audit_update_record
;
2015-12-03 deposited with the CCDC.
2016-02-16 downloaded from the CCDC.
;
_cell_angle_alpha 103.1400(10)
_cell_angle_beta 106.991(2)
_cell_angle_gamma 93.635(2)
_cell_formula_units_Z 2
_cell_length_a 12.1095(18)
_cell_length_b 12.9895(19)
_cell_length_c 13.821(2)
_cell_measurement_reflns_used 8107
_cell_measurement_temperature 153(2)
_cell_measurement_theta_max 31.492
_cell_measurement_theta_min 1.977
_cell_volume 2004.9(5)
_computing_cell_refinement 'CrystalClear (Rigaku Inc., 2008)'
_computing_data_collection 'CrystalClear (Rigaku Inc., 2008)'
_computing_data_reduction 'CrystalClear (Rigaku Inc., 2008)'
_computing_structure_refinement 'SHELXL-97 (Sheldrick, 1997)'
_computing_structure_solution 'SHELXS-97 (Sheldrick, 1990)'
_diffrn_ambient_temperature 153(2)
_diffrn_detector_area_resol_mean 28.5714
_diffrn_measured_fraction_theta_full 0.996
_diffrn_measured_fraction_theta_max 0.996
_diffrn_measurement_device_type AFC10/Saturn724+
_diffrn_measurement_method 'phi and omega scans'
_diffrn_radiation_monochromator graphite
_diffrn_radiation_source 'Rotating Anode'
_diffrn_radiation_type MoK\a
_diffrn_radiation_wavelength 0.71073
_diffrn_reflns_av_R_equivalents 0.0349
_diffrn_reflns_av_sigmaI/netI 0.0518
_diffrn_reflns_limit_h_max 17
_diffrn_reflns_limit_h_min -17
_diffrn_reflns_limit_k_max 18
_diffrn_reflns_limit_k_min -18
_diffrn_reflns_limit_l_max 20
_diffrn_reflns_limit_l_min -20
_diffrn_reflns_number 30067
_diffrn_reflns_theta_full 25.00
_diffrn_reflns_theta_max 31.49
_diffrn_reflns_theta_min 2.23
_diffrn_standards_decay_% 0
_diffrn_standards_interval_count 0
_diffrn_standards_interval_time 0
_diffrn_standards_number 0
_exptl_absorpt_coefficient_mu 3.573
_exptl_absorpt_correction_T_max 0.6163
_exptl_absorpt_correction_T_min 0.3363
_exptl_absorpt_correction_type multi-scan
_exptl_crystal_colour Yellow
_exptl_crystal_density_diffrn 1.689
_exptl_crystal_density_method 'not measured'
_exptl_crystal_description Prism
_exptl_crystal_F_000 1012
_exptl_crystal_size_max 0.39
_exptl_crystal_size_mid 0.22
_exptl_crystal_size_min 0.15
_refine_diff_density_max 0.649
_refine_diff_density_min -0.907
_refine_diff_density_rms 0.082
_refine_ls_extinction_method none
_refine_ls_goodness_of_fit_ref 1.004
_refine_ls_hydrogen_treatment mixed
_refine_ls_matrix_type full
_refine_ls_number_parameters 516
_refine_ls_number_reflns 7039
_refine_ls_number_restraints 24
_refine_ls_restrained_S_all 1.004
_refine_ls_R_factor_all 0.0265
_refine_ls_R_factor_gt 0.0252
_refine_ls_shift/su_max 0.001
_refine_ls_shift/su_mean 0.000
_refine_ls_structure_factor_coef Fsqd
_refine_ls_weighting_details 'calc w=1/[\s^2^(Fo^2^)+(0.0390P)^2^+0.2500P] where P=(Fo^2^+2Fc^2^)/3'
_refine_ls_weighting_scheme calc
_refine_ls_wR_factor_gt 0.0615
_refine_ls_wR_factor_ref 0.0624
_reflns_number_gt 12106
_reflns_number_total 13108
_reflns_threshold_expression >2sigma(I)
_cod_data_source_file c5dt04728e2.cif
_cod_data_source_block a
_cod_depositor_comments
;
The following automatic conversions were performed:

'_symmetry_cell_setting' value 'Triclinic' changed to 'triclinic'
according to
/usr/data/users/saulius/crontab/automatic-downloads/rss-feeds/RSC/lib/dictionaries/cif_core.dic
dictionary named 'cif_core.dic' version 2.4.2 from 2011-04-26.

Automatic conversion script
Id: cif_fix_values 4268 2015-11-12 08:31:59Z antanas 

 Adding full bibliography for 7038414.cif.

The following automatic conversions were performed:

'_exptl_absorpt_correction_type' value 'Multi-scans' was replaced
with the value 'multi-scan' as specified in the replacement file
'src/cod-tools/trunk/data/replacement-values/replacement_values.lst'.

Automatic conversion script
Id: cif_fix_values 5376 2017-05-30 11:51:03Z andrius 
;
_cod_original_sg_symbol_H-M P-1
_cod_database_code 7038414

loop_
_symmetry_equiv_pos_as_xyz
'x, y, z'
'-x, -y, -z'

loop_
_atom_site_label
_atom_site_type_symbol
_atom_site_fract_x
_atom_site_fract_y
_atom_site_fract_z
_atom_site_U_iso_or_equiv
_atom_site_adp_type
_atom_site_occupancy
_atom_site_symmetry_multiplicity
_atom_site_calc_flag
_atom_site_refinement_flags
_atom_site_disorder_assembly
_atom_site_disorder_group
Ir1 Ir 0.383850(10) 0.232794(9) 0.619746(9) 0.02201(6) Uani 1 1 d . . .
O1 O 0.0455(2) -0.18427(19) 0.3803(2) 0.0374(6) Uani 1 1 d . . .
O2 O 0.6961(2) 0.66993(18) 0.80650(19) 0.0336(6) Uani 1 1 d . . .
N1 N 0.2800(2) 0.0887(2) 0.5431(2) 0.0241(6) Uani 1 1 d . A .
N2 N 0.4818(2) 0.3808(2) 0.6824(2) 0.0245(6) Uani 1 1 d . A .
C1 C 0.2423(3) 0.2831(3) 0.5364(3) 0.0246(7) Uani 1 1 d . A .
C2 C 0.2229(3) 0.3891(3) 0.5361(3) 0.0289(7) Uani 1 1 d . . .
H2 H 0.2810 0.4465 0.5807 0.035 Uiso 1 1 calc R A .
C3 C 0.1201(3) 0.4109(3) 0.4715(3) 0.0329(8) Uani 1 1 d . A .
H3 H 0.1086 0.4830 0.4735 0.040 Uiso 1 1 calc R . .
C4 C 0.0345(3) 0.3294(3) 0.4044(3) 0.0336(8) Uani 1 1 d . . .
H4 H -0.0343 0.3453 0.3592 0.040 Uiso 1 1 calc R A .
C5 C 0.0496(3) 0.2240(3) 0.4035(3) 0.0304(8) Uani 1 1 d . A .
H5 H -0.0095 0.1674 0.3588 0.036 Uiso 1 1 calc R . .
C6 C 0.1525(3) 0.2021(3) 0.4691(3) 0.0244(7) Uani 1 1 d . . .
C7 C 0.1736(3) 0.0922(2) 0.4744(2) 0.0227(7) Uani 1 1 d . A .
C8 C 0.0975(3) -0.0006(3) 0.4200(3) 0.0275(7) Uani 1 1 d . . .
H8 H 0.0245 0.0028 0.3716 0.033 Uiso 1 1 calc R A .
C9 C 0.1264(3) -0.0984(3) 0.4352(3) 0.0281(7) Uani 1 1 d . A .
C10 C 0.2350(3) -0.1014(3) 0.5062(3) 0.0290(7) Uani 1 1 d . . .
H10 H 0.2578 -0.1670 0.5189 0.035 Uiso 1 1 calc R A .
C11 C 0.3073(3) -0.0066(3) 0.5571(3) 0.0261(7) Uani 1 1 d . A .
H11 H 0.3811 -0.0086 0.6050 0.031 Uiso 1 1 calc R . .
C12 C 0.0698(3) -0.2901(3) 0.3920(3) 0.0381(9) Uani 1 1 d . . .
H12A H -0.0047 -0.3366 0.3757 0.046 Uiso 1 1 calc R . .
H12B H 0.1157 -0.2844 0.4656 0.046 Uiso 1 1 calc R . .
C13 C 0.1358(3) -0.3401(3) 0.3215(3) 0.0421(9) Uani 1 1 d . . .
H13A H 0.1475 -0.4125 0.3305 0.051 Uiso 1 1 calc R . .
H13B H 0.2137 -0.2974 0.3433 0.051 Uiso 1 1 calc R . .
C14 C 0.0762(4) -0.3486(4) 0.2073(4) 0.0589(12) Uani 1 1 d . . .
H14A H 0.0677 -0.2759 0.1977 0.071 Uiso 1 1 calc R . .
H14B H -0.0031 -0.3885 0.1862 0.071 Uiso 1 1 calc R . .
C15 C 0.1409(5) -0.4037(5) 0.1353(4) 0.0763(16) Uani 1 1 d . . .
H15A H 0.2181 -0.3628 0.1532 0.092 Uiso 1 1 calc R . .
H15B H 0.0966 -0.4080 0.0624 0.092 Uiso 1 1 calc R . .
H15C H 0.1496 -0.4759 0.1440 0.092 Uiso 1 1 calc R . .
C16 C 0.4540(3) 0.2405(3) 0.5060(3) 0.0259(7) Uani 1 1 d . A .
C17 C 0.4345(3) 0.1654(3) 0.4093(3) 0.0293(7) Uani 1 1 d . . .
H17 H 0.3812 0.1020 0.3918 0.035 Uiso 1 1 calc R A .
C18 C 0.4912(3) 0.1819(3) 0.3390(3) 0.0347(8) Uani 1 1 d . A .
H18 H 0.4758 0.1301 0.2741 0.042 Uiso 1 1 calc R . .
C19 C 0.5701(3) 0.2732(3) 0.3624(3) 0.0342(8) Uani 1 1 d . . .
H19 H 0.6096 0.2837 0.3145 0.041 Uiso 1 1 calc R A .
C20 C 0.5905(3) 0.3486(3) 0.4561(3) 0.0303(8) Uani 1 1 d . A .
H20 H 0.6442 0.4114 0.4726 0.036 Uiso 1 1 calc R . .
C21 C 0.5327(3) 0.3334(2) 0.5269(2) 0.0237(7) Uani 1 1 d . . .
C22 C 0.5483(3) 0.4119(3) 0.6263(3) 0.0249(7) Uani 1 1 d . A .
C23 C 0.6206(3) 0.5089(3) 0.6642(3) 0.0265(7) Uani 1 1 d . . .
H23 H 0.6665 0.5295 0.6247 0.032 Uiso 1 1 calc R A .
C24 C 0.6261(3) 0.5761(3) 0.7597(3) 0.0279(7) Uani 1 1 d . A .
C25 C 0.5548(3) 0.5450(3) 0.8142(3) 0.0306(8) Uani 1 1 d . . .
H25 H 0.5550 0.5904 0.8787 0.037 Uiso 1 1 calc R A .
C26 C 0.4851(3) 0.4489(3) 0.7739(3) 0.0297(8) Uani 1 1 d . A .
H26 H 0.4367 0.4287 0.8115 0.036 Uiso 1 1 calc R . .
C27 C 0.7784(3) 0.7043(3) 0.7580(3) 0.0372(9) Uani 1 1 d . . .
H27A H 0.7370 0.7251 0.6936 0.045 Uiso 1 1 calc R . .
H27B H 0.8236 0.6462 0.7393 0.045 Uiso 1 1 calc R . .
C28 C 0.8577(3) 0.7986(3) 0.8384(3) 0.0425(9) Uani 1 1 d . . .
H28A H 0.8097 0.8505 0.8641 0.051 Uiso 1 1 calc R . .
H28B H 0.9052 0.8342 0.8048 0.051 Uiso 1 1 calc R . .
C29 C 0.9391(3) 0.7678(4) 0.9315(3) 0.0488(11) Uani 1 1 d . . .
H29A H 0.8933 0.7182 0.9548 0.059 Uiso 1 1 calc R . .
H29B H 0.9985 0.7291 0.9083 0.059 Uiso 1 1 calc R . .
C30 C 0.9998(4) 0.8606(5) 1.0226(4) 0.0774(17) Uani 1 1 d . . .
H30A H 1.0449 0.9106 1.0002 0.093 Uiso 1 1 calc R . .
H30B H 1.0525 0.8352 1.0781 0.093 Uiso 1 1 calc R . .
H30C H 0.9419 0.8968 1.0491 0.093 Uiso 1 1 calc R . .
N3 N 0.3410(9) 0.2319(6) 0.7616(9) 0.0259(4) Uani 0.539(3) 1 d PD A 1
C31 C 0.2496(7) 0.2636(5) 0.7981(6) 0.0259(4) Uani 0.539(3) 1 d PD A 1
H31 H 0.1831 0.2897 0.7606 0.031 Uiso 0.539(3) 1 calc PR A 1
C32 C 0.2730(6) 0.2503(4) 0.9010(6) 0.0259(4) Uani 0.539(3) 1 d PD A 1
H32 H 0.2271 0.2649 0.9464 0.031 Uiso 0.539(3) 1 calc PR A 1
C33 C 0.3804(5) 0.2103(4) 0.9195(5) 0.0259(4) Uani 0.539(3) 1 d PD A 1
H33 H 0.4204 0.1932 0.9828 0.031 Uiso 0.539(3) 1 calc PR A 1
N4 N 0.4197(7) 0.1990(4) 0.8362(6) 0.0259(4) Uani 0.539(3) 1 d PDU A 1
C34 C 0.5126(6) 0.1661(4) 0.8090(8) 0.0259(4) Uani 0.539(3) 1 d PD A 1
C35 C 0.5954(5) 0.1311(4) 0.8831(5) 0.0259(4) Uani 0.539(3) 1 d PD A 1
H35 H 0.5868 0.1305 0.9492 0.031 Uiso 0.539(3) 1 calc PR A 1
C36 C 0.6894(6) 0.0976(5) 0.8564(7) 0.047(2) Uani 0.539(3) 1 d PD A 1
H36 H 0.7490 0.0728 0.9038 0.057 Uiso 0.539(3) 1 calc PR A 1
C37 C 0.6964(6) 0.1002(4) 0.7605(5) 0.0259(4) Uani 0.539(3) 1 d PD A 1
H37 H 0.7622 0.0773 0.7421 0.031 Uiso 0.539(3) 1 calc PR A 1
C38 C 0.6143(18) 0.1338(9) 0.6913(12) 0.029(3) Uani 0.539(3) 1 d PD A 1
H38 H 0.6239 0.1333 0.6254 0.035 Uiso 0.539(3) 1 calc PR A 1
N5 N 0.5219(14) 0.1672(7) 0.7102(11) 0.0259(4) Uani 0.539(3) 1 d PD A 1
N3' N 0.5268(17) 0.1751(10) 0.7187(13) 0.0259(4) Uani 0.46 1 d P A 2
C31' C 0.626(3) 0.1345(13) 0.7076(19) 0.0259(4) Uani 0.46 1 d P A 2
H31' H 0.6537 0.1306 0.6496 0.031 Uiso 0.461(3) 1 calc PR A 2
C32' C 0.6796(7) 0.0987(7) 0.7997(8) 0.0259(4) Uani 0.46 1 d P A 2
H32' H 0.7489 0.0667 0.8152 0.031 Uiso 0.461(3) 1 calc PR A 2
C33' C 0.6118(7) 0.1202(7) 0.8562(6) 0.0259(4) Uani 0.46 1 d P A 2
H33' H 0.6235 0.1046 0.9221 0.031 Uiso 0.461(3) 1 calc PR A 2
N4' N 0.5214(7) 0.1681(6) 0.8096(8) 0.0259(4) Uani 0.46 1 d P A 2
C34' C 0.4138(11) 0.2056(7) 0.8300(9) 0.0259(4) Uani 0.46 1 d P A 2
C35' C 0.4147(6) 0.2018(6) 0.9327(6) 0.0259(4) Uani 0.46 1 d P A 2
H35' H 0.4775 0.1851 0.9839 0.031 Uiso 0.461(3) 1 calc PR A 2
C36' C 0.3076(6) 0.2270(6) 0.9459(6) 0.0219(15) Uani 0.461(3) 1 d P A 2
H36' H 0.2944 0.2279 1.0105 0.026 Uiso 0.461(3) 1 calc PR A 2
C37' C 0.2201(7) 0.2509(6) 0.8651(6) 0.0259(4) Uani 0.46 1 d P A 2
H37' H 0.1493 0.2695 0.8762 0.031 Uiso 0.461(3) 1 calc PR A 2
C38' C 0.2361(7) 0.2475(6) 0.7709(6) 0.0200(18) Uiso 0.461(3) 1 d P A 2
H38' H 0.1743 0.2619 0.7172 0.024 Uiso 0.461(3) 1 calc PR A 2
N5' N 0.3298(11) 0.2261(8) 0.7510(10) 0.0259(4) Uani 0.46 1 d P A 2
P1 P -0.26488(9) 0.09392(8) 0.16879(8) 0.0353(2) Uani 1 1 d . . .
F1 F -0.22389(19) 0.18011(17) 0.27953(19) 0.0500(6) Uani 1 1 d . . .
F4 F -0.3532(2) 0.03022(19) 0.2065(2) 0.0605(7) Uani 1 1 d . . .
F3 F -0.1775(3) 0.1596(2) 0.1312(3) 0.0745(9) Uani 1 1 d . . .
F2 F -0.3062(2) 0.01016(19) 0.05709(18) 0.0603(7) Uani 1 1 d . . .
F5 F -0.3654(2) 0.1639(2) 0.12725(19) 0.0573(7) Uani 1 1 d . . .
F6 F -0.1673(2) 0.0252(2) 0.2103(2) 0.0645(7) Uani 1 1 d . . .
C41 C 0.2411(6) 0.6140(5) 0.8895(3) 0.080(3) Uani 0.783(4) 1 d PD B 1
H41A H 0.2737 0.6855 0.8887 0.096 Uiso 0.783(4) 1 calc PR B 1
H41B H 0.1723 0.6224 0.9141 0.096 Uiso 0.783(4) 1 calc PR B 1
Cl1 Cl 0.3451(4) 0.5650(6) 0.9774(3) 0.0677(15) Uani 0.783(4) 1 d PD B 1
Cl2 Cl 0.19623(14) 0.53163(12) 0.76248(12) 0.0610(6) Uani 0.783(4) 1 d PD B 1
C41' C 0.2677(17) 0.6172(19) 0.8696(18) 0.080(3) Uani 0.22 1 d PD B 2
H41C H 0.3126 0.6206 0.8207 0.096 Uiso 0.217(4) 1 calc PR B 2
H41D H 0.2496 0.6898 0.8946 0.096 Uiso 0.217(4) 1 calc PR B 2
Cl1' Cl 0.3538(9) 0.5780(19) 0.9762(8) 0.051(4) Uani 0.217(4) 1 d PD B 2
Cl2' Cl 0.1377(5) 0.5317(5) 0.8023(5) 0.0610(6) Uani 0.22 1 d PD B 2

loop_
_atom_site_aniso_label
_atom_site_aniso_U_11
_atom_site_aniso_U_22
_atom_site_aniso_U_33
_atom_site_aniso_U_23
_atom_site_aniso_U_13
_atom_site_aniso_U_12
Ir1 0.02112(8) 0.02663(8) 0.01926(8) 0.00872(6) 0.00545(5) 0.00448(5)
O1 0.0315(13) 0.0286(13) 0.0465(16) 0.0069(12) 0.0066(12) 0.0006(11)
O2 0.0304(13) 0.0325(13) 0.0362(14) 0.0033(11) 0.0137(11) -0.0019(11)
N1 0.0228(14) 0.0315(15) 0.0184(14) 0.0094(12) 0.0042(11) 0.0063(12)
N2 0.0221(14) 0.0280(14) 0.0237(15) 0.0084(12) 0.0062(11) 0.0045(12)
C1 0.0278(17) 0.0289(17) 0.0241(17) 0.0116(14) 0.0142(14) 0.0080(14)
C2 0.0316(18) 0.0305(18) 0.0295(19) 0.0132(15) 0.0123(15) 0.0058(15)
C3 0.0329(19) 0.0339(19) 0.043(2) 0.0208(17) 0.0180(17) 0.0129(16)
C4 0.0287(18) 0.044(2) 0.035(2) 0.0216(17) 0.0089(16) 0.0165(17)
C5 0.0250(17) 0.0368(19) 0.0287(19) 0.0118(16) 0.0046(14) 0.0052(15)
C6 0.0249(16) 0.0306(17) 0.0226(17) 0.0115(14) 0.0098(13) 0.0110(14)
C7 0.0212(16) 0.0277(16) 0.0218(16) 0.0076(14) 0.0093(13) 0.0068(13)
C8 0.0205(16) 0.0337(18) 0.0292(18) 0.0099(15) 0.0067(14) 0.0097(14)
C9 0.0279(18) 0.0323(18) 0.0258(18) 0.0064(15) 0.0121(14) 0.0015(15)
C10 0.0308(18) 0.0314(18) 0.0296(19) 0.0144(15) 0.0110(15) 0.0078(15)
C11 0.0258(17) 0.0305(17) 0.0233(17) 0.0121(14) 0.0053(14) 0.0062(14)
C12 0.039(2) 0.0287(18) 0.047(2) 0.0119(17) 0.0134(18) -0.0001(16)
C13 0.043(2) 0.039(2) 0.049(2) 0.0169(19) 0.0161(19) 0.0092(18)
C14 0.059(3) 0.070(3) 0.053(3) 0.023(3) 0.017(2) 0.024(3)
C15 0.089(4) 0.095(4) 0.050(3) 0.015(3) 0.028(3) 0.034(3)
C16 0.0236(16) 0.0327(18) 0.0233(17) 0.0115(14) 0.0050(13) 0.0133(14)
C17 0.0303(18) 0.0320(18) 0.0267(18) 0.0116(15) 0.0073(15) 0.0069(15)
C18 0.042(2) 0.041(2) 0.0221(18) 0.0088(16) 0.0090(16) 0.0165(18)
C19 0.039(2) 0.043(2) 0.032(2) 0.0179(17) 0.0198(16) 0.0181(17)
C20 0.0336(19) 0.0326(18) 0.0312(19) 0.0157(16) 0.0130(15) 0.0111(16)
C21 0.0257(16) 0.0264(16) 0.0218(16) 0.0107(14) 0.0065(13) 0.0107(14)
C22 0.0231(16) 0.0293(17) 0.0263(18) 0.0141(14) 0.0079(14) 0.0073(14)
C23 0.0266(17) 0.0302(17) 0.0270(18) 0.0129(15) 0.0097(14) 0.0086(14)
C24 0.0247(17) 0.0271(17) 0.0325(19) 0.0105(15) 0.0074(14) 0.0060(14)
C25 0.0279(18) 0.0347(19) 0.0283(19) 0.0042(15) 0.0109(15) 0.0036(15)
C26 0.0269(17) 0.0378(19) 0.0250(18) 0.0083(15) 0.0093(14) 0.0025(15)
C27 0.038(2) 0.038(2) 0.037(2) 0.0143(17) 0.0116(17) 0.0006(17)
C28 0.043(2) 0.039(2) 0.047(2) 0.0098(19) 0.0179(19) -0.0038(18)
C29 0.032(2) 0.062(3) 0.055(3) 0.017(2) 0.0172(19) -0.003(2)
C30 0.062(3) 0.098(4) 0.056(3) 0.027(3) -0.003(3) -0.027(3)
N3 0.0231(8) 0.0327(7) 0.0205(9) 0.0076(6) 0.0044(6) 0.0027(6)
C31 0.0231(8) 0.0327(7) 0.0205(9) 0.0076(6) 0.0044(6) 0.0027(6)
C32 0.0231(8) 0.0327(7) 0.0205(9) 0.0076(6) 0.0044(6) 0.0027(6)
C33 0.0231(8) 0.0327(7) 0.0205(9) 0.0076(6) 0.0044(6) 0.0027(6)
N4 0.0231(8) 0.0327(7) 0.0205(9) 0.0076(6) 0.0044(6) 0.0027(6)
C34 0.0231(8) 0.0327(7) 0.0205(9) 0.0076(6) 0.0044(6) 0.0027(6)
C35 0.0231(8) 0.0327(7) 0.0205(9) 0.0076(6) 0.0044(6) 0.0027(6)
C36 0.038(5) 0.067(6) 0.033(4) 0.019(4) 0.002(3) 0.008(4)
C37 0.0231(8) 0.0327(7) 0.0205(9) 0.0076(6) 0.0044(6) 0.0027(6)
C38 0.019(6) 0.043(4) 0.021(8) 0.002(4) 0.003(5) 0.003(3)
N5 0.0231(8) 0.0327(7) 0.0205(9) 0.0076(6) 0.0044(6) 0.0027(6)
N3' 0.0231(8) 0.0327(7) 0.0205(9) 0.0076(6) 0.0044(6) 0.0027(6)
C31' 0.0231(8) 0.0327(7) 0.0205(9) 0.0076(6) 0.0044(6) 0.0027(6)
C32' 0.0231(8) 0.0327(7) 0.0205(9) 0.0076(6) 0.0044(6) 0.0027(6)
C33' 0.0231(8) 0.0327(7) 0.0205(9) 0.0076(6) 0.0044(6) 0.0027(6)
N4' 0.0231(8) 0.0327(7) 0.0205(9) 0.0076(6) 0.0044(6) 0.0027(6)
C34' 0.0231(8) 0.0327(7) 0.0205(9) 0.0076(6) 0.0044(6) 0.0027(6)
C35' 0.0231(8) 0.0327(7) 0.0205(9) 0.0076(6) 0.0044(6) 0.0027(6)
C36' 0.024(4) 0.030(4) 0.013(3) 0.010(3) 0.003(3) 0.013(3)
C37' 0.0231(8) 0.0327(7) 0.0205(9) 0.0076(6) 0.0044(6) 0.0027(6)
N5' 0.0231(8) 0.0327(7) 0.0205(9) 0.0076(6) 0.0044(6) 0.0027(6)
P1 0.0360(5) 0.0362(5) 0.0349(5) 0.0128(4) 0.0100(4) 0.0053(4)
F1 0.0397(13) 0.0452(13) 0.0509(15) -0.0003(11) 0.0026(11) 0.0072(11)
F4 0.0718(18) 0.0552(15) 0.0541(16) 0.0106(13) 0.0270(14) -0.0153(13)
F3 0.083(2) 0.0538(15) 0.122(3) 0.0321(17) 0.076(2) 0.0140(15)
F2 0.090(2) 0.0554(15) 0.0325(13) 0.0097(12) 0.0155(13) 0.0166(14)
F5 0.0567(15) 0.0668(16) 0.0467(15) 0.0196(13) 0.0054(12) 0.0293(13)
F6 0.0685(17) 0.0511(15) 0.0626(18) 0.0088(13) 0.0038(14) 0.0287(13)
C41 0.126(6) 0.057(3) 0.055(4) 0.017(3) 0.016(4) 0.043(4)
Cl1 0.076(3) 0.079(2) 0.048(2) 0.0208(18) 0.0141(17) 0.022(2)
Cl2 0.0636(11) 0.0553(8) 0.0539(10) 0.0122(7) 0.0030(7) 0.0156(8)
C41' 0.126(6) 0.057(3) 0.055(4) 0.017(3) 0.016(4) 0.043(4)
Cl1' 0.028(4) 0.071(7) 0.038(6) -0.016(5) 0.013(4) -0.009(5)
Cl2' 0.0636(11) 0.0553(8) 0.0539(10) 0.0122(7) 0.0030(7) 0.0156(8)

loop_
_atom_type_symbol
_atom_type_description
_atom_type_scat_dispersion_real
_atom_type_scat_dispersion_imag
_atom_type_scat_source
C C 0.0033 0.0016 'International Tables Vol C Tables 4.2.6.8 and 6.1.1.4'
H H 0.0000 0.0000 'International Tables Vol C Tables 4.2.6.8 and 6.1.1.4'
N N 0.0061 0.0033 'International Tables Vol C Tables 4.2.6.8 and 6.1.1.4'
O O 0.0106 0.0060 'International Tables Vol C Tables 4.2.6.8 and 6.1.1.4'
F F 0.0171 0.0103 'International Tables Vol C Tables 4.2.6.8 and 6.1.1.4'
P P 0.1023 0.0942 'International Tables Vol C Tables 4.2.6.8 and 6.1.1.4'
Cl Cl 0.1484 0.1585 'International Tables Vol C Tables 4.2.6.8 and 6.1.1.4'
Ir Ir -1.4442 7.9887 'International Tables Vol C Tables 4.2.6.8 and 6.1.1.4'

loop_
_geom_angle_atom_site_label_1
_geom_angle_atom_site_label_2
_geom_angle_atom_site_label_3
_geom_angle
C1 Ir1 C16 87.82(12)
C1 Ir1 N2 95.67(12)
C16 Ir1 N2 79.88(12)
C1 Ir1 N1 80.04(12)
C16 Ir1 N1 96.11(12)
N2 Ir1 N1 174.30(10)
C1 Ir1 N5' 98.3(4)
C16 Ir1 N5' 173.4(3)
N2 Ir1 N5' 96.9(2)
N1 Ir1 N5' 87.4(2)
C1 Ir1 N5 174.1(3)
C16 Ir1 N5 96.3(5)
N2 Ir1 N5 89.28(19)
N1 Ir1 N5 95.22(18)
N5' Ir1 N5 77.8(6)
C1 Ir1 N3' 174.6(5)
C16 Ir1 N3' 97.5(5)
N2 Ir1 N3' 86.4(3)
N1 Ir1 N3' 98.2(2)
N5' Ir1 N3' 76.5(7)
N5 Ir1 N3' 3.4(5)
C1 Ir1 N3 101.2(3)
C16 Ir1 N3 169.4(3)
N2 Ir1 N3 93.57(16)
N1 Ir1 N3 90.96(16)
N5' Ir1 N3 4.2(4)
N5 Ir1 N3 75.2(6)
N3' Ir1 N3 73.6(6)
C9 O1 C12 119.6(3)
C24 O2 C27 119.1(3)
C11 N1 C7 118.4(3)
C11 N1 Ir1 125.3(2)
C7 N1 Ir1 116.3(2)
C26 N2 C22 118.4(3)
C26 N2 Ir1 125.0(2)
C22 N2 Ir1 116.6(2)
C6 C1 C2 116.4(3)
C6 C1 Ir1 115.4(2)
C2 C1 Ir1 128.1(3)
C3 C2 C1 121.2(3)
C3 C2 H2 119.4
C1 C2 H2 119.4
C4 C3 C2 121.0(3)
C4 C3 H3 119.5
C2 C3 H3 119.5
C3 C4 C5 119.6(3)
C3 C4 H4 120.2
C5 C4 H4 120.2
C4 C5 C6 119.4(3)
C4 C5 H5 120.3
C6 C5 H5 120.3
C5 C6 C1 122.4(3)
C5 C6 C7 122.5(3)
C1 C6 C7 115.1(3)
N1 C7 C8 120.4(3)
N1 C7 C6 113.0(3)
C8 C7 C6 126.6(3)
C7 C8 C9 120.8(3)
C7 C8 H8 119.6
C9 C8 H8 119.6
O1 C9 C8 116.5(3)
O1 C9 C10 125.0(3)
C8 C9 C10 118.5(3)
C11 C10 C9 118.0(3)
C11 C10 H10 121.0
C9 C10 H10 121.0
N1 C11 C10 123.9(3)
N1 C11 H11 118.0
C10 C11 H11 118.0
O1 C12 C13 112.0(3)
O1 C12 H12A 109.2
C13 C12 H12A 109.2
O1 C12 H12B 109.2
C13 C12 H12B 109.2
H12A C12 H12B 107.9
C12 C13 C14 113.9(3)
C12 C13 H13A 108.8
C14 C13 H13A 108.8
C12 C13 H13B 108.8
C14 C13 H13B 108.8
H13A C13 H13B 107.7
C13 C14 C15 113.8(4)
C13 C14 H14A 108.8
C15 C14 H14A 108.8
C13 C14 H14B 108.8
C15 C14 H14B 108.8
H14A C14 H14B 107.7
C14 C15 H15A 109.5
C14 C15 H15B 109.5
H15A C15 H15B 109.5
C14 C15 H15C 109.5
H15A C15 H15C 109.5
H15B C15 H15C 109.5
C21 C16 C17 116.6(3)
C21 C16 Ir1 115.0(2)
C17 C16 Ir1 128.4(3)
C18 C17 C16 121.5(3)
C18 C17 H17 119.2
C16 C17 H17 119.2
C19 C18 C17 120.7(3)
C19 C18 H18 119.7
C17 C18 H18 119.7
C20 C19 C18 119.2(3)
C20 C19 H19 120.4
C18 C19 H19 120.4
C19 C20 C21 120.6(3)
C19 C20 H20 119.7
C21 C20 H20 119.7
C20 C21 C16 121.4(3)
C20 C21 C22 123.1(3)
C16 C21 C22 115.4(3)
N2 C22 C23 120.8(3)
N2 C22 C21 113.0(3)
C23 C22 C21 126.2(3)
C22 C23 C24 120.1(3)
C22 C23 H23 120.0
C24 C23 H23 120.0
O2 C24 C23 125.6(3)
O2 C24 C25 115.9(3)
C23 C24 C25 118.5(3)
C26 C25 C24 119.3(3)
C26 C25 H25 120.3
C24 C25 H25 120.3
N2 C26 C25 122.8(3)
N2 C26 H26 118.6
C25 C26 H26 118.6
O2 C27 C28 105.7(3)
O2 C27 H27A 110.6
C28 C27 H27A 110.6
O2 C27 H27B 110.6
C28 C27 H27B 110.6
H27A C27 H27B 108.7
C27 C28 C29 112.9(3)
C27 C28 H28A 109.0
C29 C28 H28A 109.0
C27 C28 H28B 109.0
C29 C28 H28B 109.0
H28A C28 H28B 107.8
C30 C29 C28 114.0(4)
C30 C29 H29A 108.8
C28 C29 H29A 108.8
C30 C29 H29B 108.8
C28 C29 H29B 108.8
H29A C29 H29B 107.7
C29 C30 H30A 109.5
C29 C30 H30B 109.5
H30A C30 H30B 109.5
C29 C30 H30C 109.5
H30A C30 H30C 109.5
H30B C30 H30C 109.5
N4 N3 C31 109.2(10)
N4 N3 Ir1 116.7(9)
C31 N3 Ir1 133.9(7)
N3 C31 C32 108.2(8)
N3 C31 H31 125.9
C32 C31 H31 125.9
C33 C32 C31 103.4(6)
C33 C32 H32 128.3
C31 C32 H32 128.3
N4 C33 C32 111.7(7)
N4 C33 H33 124.2
C32 C33 H33 124.2
C34 N4 C33 138.2(10)
C34 N4 N3 114.3(9)
C33 N4 N3 107.5(9)
N4 C34 C35 116.2(9)
N4 C34 N5 120.6(10)
C35 C34 N5 123.2(10)
C36 C35 C34 116.7(7)
C36 C35 H35 121.7
C34 C35 H35 121.7
C37 C36 C35 118.8(7)
C37 C36 H36 120.6
C35 C36 H36 120.6
C38 C37 C36 122.5(12)
C38 C37 H37 118.7
C36 C37 H37 118.7
N5 C38 C37 122.8(17)
N5 C38 H38 118.6
C37 C38 H38 118.6
C38 N5 C34 116.0(14)
C38 N5 Ir1 130.9(12)
C34 N5 Ir1 113.0(11)
N4' N3' C31' 106.7(17)
N4' N3' Ir1 117.8(14)
C31' N3' Ir1 135.3(15)
N3' C31' C32' 108(2)
N3' C31' H31' 126.1
C32' C31' H31' 126.1
C33' C32' C31' 104.0(16)
C33' C32' H32' 128.0
C31' C32' H32' 128.0
C32' C33' N4' 111.6(8)
C32' C33' H33' 124.2
N4' C33' H33' 124.2
N3' N4' C33' 109.7(13)
N3' N4' C34' 112.4(12)
C33' N4' C34' 137.7(10)
N5' C34' C35' 130.5(13)
N5' C34' N4' 118.8(11)
C35' C34' N4' 110.3(11)
C36' C35' C34' 109.1(8)
C36' C35' H35' 125.4
C34' C35' H35' 125.4
C37' C36' C35' 121.1(7)
C37' C36' H36' 119.5
C35' C36' H36' 119.5
C38' C37' C36' 120.4(8)
C38' C37' H37' 119.8
C36' C37' H37' 119.8
N5' C38' C37' 123.5(9)
N5' C38' H38' 118.3
C37' C38' H38' 118.3
C38' N5' C34' 115.4(13)
C38' N5' Ir1 130.8(8)
C34' N5' Ir1 113.4(11)
F6 P1 F4 90.26(16)
F6 P1 F3 90.63(16)
F4 P1 F3 178.99(16)
F6 P1 F2 90.15(14)
F4 P1 F2 90.83(14)
F3 P1 F2 89.63(16)
F6 P1 F1 90.87(13)
F4 P1 F1 89.99(14)
F3 P1 F1 89.53(16)
F2 P1 F1 178.69(14)
F6 P1 F5 179.36(17)
F4 P1 F5 89.14(15)
F3 P1 F5 89.96(15)
F2 P1 F5 90.10(14)
F1 P1 F5 88.89(13)
Cl1 C41 Cl2 113.1(2)
Cl1 C41 H41A 109.0
Cl2 C41 H41A 109.0
Cl1 C41 H41B 109.0
Cl2 C41 H41B 109.0
H41A C41 H41B 107.8
Cl1' C41' Cl2' 113.4(3)
Cl1' C41' H41C 108.9
Cl2' C41' H41C 108.9
Cl1' C41' H41D 108.9
Cl2' C41' H41D 108.9
H41C C41' H41D 107.7

loop_
_geom_bond_atom_site_label_1
_geom_bond_atom_site_label_2
_geom_bond_distance
Ir1 C1 2.005(3)
Ir1 C16 2.011(3)
Ir1 N2 2.051(3)
Ir1 N1 2.057(3)
Ir1 N5' 2.117(17)
Ir1 N5 2.128(18)
Ir1 N3' 2.16(2)
Ir1 N3 2.172(14)
O1 C9 1.349(4)
O1 C12 1.458(4)
O2 C24 1.347(4)
O2 C27 1.453(4)
N1 C11 1.342(4)
N1 C7 1.370(4)
N2 C26 1.357(4)
N2 C22 1.371(4)
C1 C6 1.405(5)
C1 C2 1.412(5)
C2 C3 1.392(5)
C2 H2 0.9500
C3 C4 1.381(5)
C3 H3 0.9500
C4 C5 1.391(5)
C4 H4 0.9500
C5 C6 1.399(4)
C5 H5 0.9500
C6 C7 1.480(4)
C7 C8 1.382(5)
C8 C9 1.385(5)
C8 H8 0.9500
C9 C10 1.401(5)
C10 C11 1.374(5)
C10 H10 0.9500
C11 H11 0.9500
C12 C13 1.497(5)
C12 H12A 0.9900
C12 H12B 0.9900
C13 C14 1.507(6)
C13 H13A 0.9900
C13 H13B 0.9900
C14 C15 1.523(6)
C14 H14A 0.9900
C14 H14B 0.9900
C15 H15A 0.9800
C15 H15B 0.9800
C15 H15C 0.9800
C16 C21 1.408(5)
C16 C17 1.410(5)
C17 C18 1.389(5)
C17 H17 0.9500
C18 C19 1.388(5)
C18 H18 0.9500
C19 C20 1.379(5)
C19 H19 0.9500
C20 C21 1.399(5)
C20 H20 0.9500
C21 C22 1.467(5)
C22 C23 1.386(5)
C23 C24 1.388(5)
C23 H23 0.9500
C24 C25 1.396(5)
C25 C26 1.363(5)
C25 H25 0.9500
C26 H26 0.9500
C27 C28 1.506(5)
C27 H27A 0.9900
C27 H27B 0.9900
C28 C29 1.526(6)
C28 H28A 0.9900
C28 H28B 0.9900
C29 C30 1.495(6)
C29 H29A 0.9900
C29 H29B 0.9900
C30 H30A 0.9800
C30 H30B 0.9800
C30 H30C 0.9800
N3 N4 1.352(13)
N3 C31 1.392(16)
C31 C32 1.419(12)
C31 H31 0.9500
C32 C33 1.407(10)
C32 H32 0.9500
C33 N4 1.352(3)
C33 H33 0.9500
N4 C34 1.351(3)
C34 C35 1.390(3)
C34 N5 1.405(19)
C35 C36 1.364(11)
C35 H35 0.9500
C36 C37 1.359(10)
C36 H36 0.9500
C37 C38 1.335(19)
C37 H37 0.9500
C38 N5 1.30(3)
C38 H38 0.9500
N3' N4' 1.30(2)
N3' C31' 1.37(4)
C31' C32' 1.44(3)
C31' H31' 0.9500
C32' C33' 1.291(12)
C32' H32' 0.9500
C33' N4' 1.363(10)
C33' H33' 0.9500
N4' C34' 1.498(10)
C34' N5' 1.347(17)
C34' C35' 1.428(12)
C35' C36' 1.410(10)
C35' H35' 0.9500
C36' C37' 1.405(9)
C36' H36' 0.9500
C37' C38' 1.363(11)
C37' H37' 0.9500
C38' N5' 1.276(18)
C38' H38' 0.9500
P1 F6 1.579(2)
P1 F4 1.584(2)
P1 F3 1.589(3)
P1 F2 1.592(3)
P1 F1 1.597(2)
P1 F5 1.614(2)
C41 Cl1 1.740(3)
C41 Cl2 1.743(3)
C41 H41A 0.9900
C41 H41B 0.9900
C41' Cl1' 1.740(3)
C41' Cl2' 1.740(3)
C41' H41C 0.9900
C41' H41D 0.9900

loop_
_geom_torsion_atom_site_label_1
_geom_torsion_atom_site_label_2
_geom_torsion_atom_site_label_3
_geom_torsion_atom_site_label_4
_geom_torsion
C1 Ir1 N1 C11 -176.5(3)
C16 Ir1 N1 C11 96.8(3)
N2 Ir1 N1 C11 141.9(9)
N5' Ir1 N1 C11 -77.7(4)
N5 Ir1 N1 C11 -0.1(5)
N3' Ir1 N1 C11 -1.7(6)
N3 Ir1 N1 C11 -75.3(4)
C1 Ir1 N1 C7 1.8(2)
C16 Ir1 N1 C7 -84.9(2)
N2 Ir1 N1 C7 -39.7(11)
N5' Ir1 N1 C7 100.7(4)
N5 Ir1 N1 C7 178.2(5)
N3' Ir1 N1 C7 176.6(6)
N3 Ir1 N1 C7 103.0(4)
C1 Ir1 N2 C26 90.2(3)
C16 Ir1 N2 C26 176.9(3)
N1 Ir1 N2 C26 131.2(9)
N5' Ir1 N2 C26 -8.9(5)
N5 Ir1 N2 C26 -86.5(5)
N3' Ir1 N2 C26 -84.8(6)
N3 Ir1 N2 C26 -11.4(4)
C1 Ir1 N2 C22 -89.7(2)
C16 Ir1 N2 C22 -2.9(2)
N1 Ir1 N2 C22 -48.6(10)
N5' Ir1 N2 C22 171.3(4)
N5 Ir1 N2 C22 93.6(5)
N3' Ir1 N2 C22 95.4(6)
N3 Ir1 N2 C22 168.7(4)
C16 Ir1 C1 C6 93.9(3)
N2 Ir1 C1 C6 173.5(2)
N1 Ir1 C1 C6 -2.7(2)
N5' Ir1 C1 C6 -88.6(3)
N5 Ir1 C1 C6 -40(4)
N3' Ir1 C1 C6 -75(3)
N3 Ir1 C1 C6 -91.7(3)
C16 Ir1 C1 C2 -85.1(3)
N2 Ir1 C1 C2 -5.5(3)
N1 Ir1 C1 C2 178.3(3)
N5' Ir1 C1 C2 92.4(4)
N5 Ir1 C1 C2 141(4)
N3' Ir1 C1 C2 106(3)
N3 Ir1 C1 C2 89.3(3)
C6 C1 C2 C3 -0.4(5)
Ir1 C1 C2 C3 178.5(3)
C1 C2 C3 C4 -1.0(5)
C2 C3 C4 C5 1.9(5)
C3 C4 C5 C6 -1.4(5)
C4 C5 C6 C1 -0.1(5)
C4 C5 C6 C7 178.5(3)
C2 C1 C6 C5 1.0(5)
Ir1 C1 C6 C5 -178.1(3)
C2 C1 C6 C7 -177.7(3)
Ir1 C1 C6 C7 3.2(4)
C11 N1 C7 C8 -0.9(5)
Ir1 N1 C7 C8 -179.4(2)
C11 N1 C7 C6 177.8(3)
Ir1 N1 C7 C6 -0.6(3)
C5 C6 C7 N1 179.7(3)
C1 C6 C7 N1 -1.6(4)
C5 C6 C7 C8 -1.6(5)
C1 C6 C7 C8 177.0(3)
N1 C7 C8 C9 1.1(5)
C6 C7 C8 C9 -177.4(3)
C12 O1 C9 C8 179.8(3)
C12 O1 C9 C10 -1.1(5)
C7 C8 C9 O1 178.6(3)
C7 C8 C9 C10 -0.6(5)
O1 C9 C10 C11 -179.2(3)
C8 C9 C10 C11 -0.1(5)
C7 N1 C11 C10 0.2(5)
Ir1 N1 C11 C10 178.5(3)
C9 C10 C11 N1 0.3(5)
C9 O1 C12 C13 -85.1(4)
O1 C12 C13 C14 -56.5(5)
C12 C13 C14 C15 -177.5(4)
C1 Ir1 C16 C21 98.8(2)
N2 Ir1 C16 C21 2.6(2)
N1 Ir1 C16 C21 178.5(2)
N5' Ir1 C16 C21 -59(3)
N5 Ir1 C16 C21 -85.5(3)
N3' Ir1 C16 C21 -82.3(3)
N3 Ir1 C16 C21 -49.7(14)
C1 Ir1 C16 C17 -81.2(3)
N2 Ir1 C16 C17 -177.3(3)
N1 Ir1 C16 C17 -1.4(3)
N5' Ir1 C16 C17 121(3)
N5 Ir1 C16 C17 94.5(3)
N3' Ir1 C16 C17 97.7(4)
N3 Ir1 C16 C17 130.3(13)
C21 C16 C17 C18 0.8(5)
Ir1 C16 C17 C18 -179.2(2)
C16 C17 C18 C19 0.4(5)
C17 C18 C19 C20 -0.9(5)
C18 C19 C20 C21 0.1(5)
C19 C20 C21 C16 1.2(5)
C19 C20 C21 C22 -178.3(3)
C17 C16 C21 C20 -1.6(4)
Ir1 C16 C21 C20 178.4(2)
C17 C16 C21 C22 177.9(3)
Ir1 C16 C21 C22 -2.1(4)
C26 N2 C22 C23 2.5(4)
Ir1 N2 C22 C23 -177.6(2)
C26 N2 C22 C21 -177.3(3)
Ir1 N2 C22 C21 2.5(3)
C20 C21 C22 N2 179.2(3)
C16 C21 C22 N2 -0.3(4)
C20 C21 C22 C23 -0.7(5)
C16 C21 C22 C23 179.9(3)
N2 C22 C23 C24 -0.3(5)
C21 C22 C23 C24 179.5(3)
C27 O2 C24 C23 -3.3(5)
C27 O2 C24 C25 175.9(3)
C22 C23 C24 O2 177.3(3)
C22 C23 C24 C25 -2.0(5)
O2 C24 C25 C26 -177.3(3)
C23 C24 C25 C26 2.0(5)
C22 N2 C26 C25 -2.5(5)
Ir1 N2 C26 C25 177.6(2)
C24 C25 C26 N2 0.3(5)
C24 O2 C27 C28 -169.1(3)
O2 C27 C28 C29 70.1(4)
C27 C28 C29 C30 -167.4(4)
C1 Ir1 N3 N4 178.9(3)
C16 Ir1 N3 N4 -33.2(15)
N2 Ir1 N3 N4 -84.6(3)
N1 Ir1 N3 N4 98.8(3)
N5' Ir1 N3 N4 132(8)
N5 Ir1 N3 N4 3.7(4)
N3' Ir1 N3 N4 0.5(2)
C1 Ir1 N3 C31 -5.0(3)
C16 Ir1 N3 C31 142.8(13)
N2 Ir1 N3 C31 91.5(3)
N1 Ir1 N3 C31 -85.1(3)
N5' Ir1 N3 C31 -52(8)
N5 Ir1 N3 C31 179.8(2)
N3' Ir1 N3 C31 176.6(5)
N4 N3 C31 C32 0.3(3)
Ir1 N3 C31 C32 -176.0(4)
N3 C31 C32 C33 0.1(3)
C31 C32 C33 N4 -0.4(3)
C32 C33 N4 C34 -180.0(2)
C32 C33 N4 N3 0.6(3)
C31 N3 N4 C34 179.9(2)
Ir1 N3 N4 C34 -3.1(4)
C31 N3 N4 C33 -0.53(19)
Ir1 N3 N4 C33 176.5(3)
C33 N4 C34 C35 0.9(4)
N3 N4 C34 C35 -179.7(2)
C33 N4 C34 N5 -179.6(2)
N3 N4 C34 N5 -0.2(3)
N4 C34 C35 C36 180.0(3)
N5 C34 C35 C36 0.5(4)
C34 C35 C36 C37 -0.1(4)
C35 C36 C37 C38 -0.4(5)
C36 C37 C38 N5 0.4(5)
C37 C38 N5 C34 0.0(4)
C37 C38 N5 Ir1 176.0(5)
N4 C34 N5 C38 -179.9(2)
C35 C34 N5 C38 -0.4(4)
N4 C34 N5 Ir1 3.3(4)
C35 C34 N5 Ir1 -177.2(4)
C1 Ir1 N5 C38 128(4)
C16 Ir1 N5 C38 -6.0(3)
N2 Ir1 N5 C38 -85.8(3)
N1 Ir1 N5 C38 90.7(3)
N5' Ir1 N5 C38 177.0(4)
N3' Ir1 N5 C38 -117(15)
N3 Ir1 N5 C38 -179.7(2)
C1 Ir1 N5 C34 -56(4)
C16 Ir1 N5 C34 170.1(3)
N2 Ir1 N5 C34 90.4(3)
N1 Ir1 N5 C34 -93.1(3)
N5' Ir1 N5 C34 -6.9(3)
N3' Ir1 N5 C34 59(15)
N3 Ir1 N5 C34 -3.5(4)
C1 Ir1 N3' N4' -18(3)
C16 Ir1 N3' N4' 173.6(6)
N2 Ir1 N3' N4' 94.3(6)
N1 Ir1 N3' N4' -89.0(6)
N5' Ir1 N3' N4' -3.7(7)
N5 Ir1 N3' N4' -117(15)
N3 Ir1 N3' N4' -0.5(5)
C1 Ir1 N3' C31' 157(3)
C16 Ir1 N3' C31' -11.9(8)
N2 Ir1 N3' C31' -91.1(8)
N1 Ir1 N3' C31' 85.5(8)
N5' Ir1 N3' C31' 170.8(8)
N5 Ir1 N3' C31' 58(15)
N3 Ir1 N3' C31' 174.1(9)
N4' N3' C31' C32' 1.6(9)
Ir1 N3' C31' C32' -173.4(8)
N3' C31' C32' C33' -0.2(10)
C31' C32' C33' N4' -1.2(9)
C31' N3' N4' C33' -2.3(8)
Ir1 N3' N4' C33' 173.7(6)
C31' N3' N4' C34' -177.4(6)
Ir1 N3' N4' C34' -1.5(9)
C32' C33' N4' N3' 2.3(9)
C32' C33' N4' C34' 175.6(8)
N3' N4' C34' N5' 9.5(9)
C33' N4' C34' N5' -163.7(9)
N3' N4' C34' C35' -176.9(6)
C33' N4' C34' C35' 9.9(12)
N5' C34' C35' C36' -1.5(11)
N4' C34' C35' C36' -174.1(6)
C34' C35' C36' C37' -0.1(10)
C35' C36' C37' C38' 1.6(11)
C36' C37' C38' N5' -1.9(12)
C37' C38' N5' C34' 0.5(11)
C37' C38' N5' Ir1 -172.1(6)
C35' C34' N5' C38' 1.4(12)
N4' C34' N5' C38' 173.4(7)
C35' C34' N5' Ir1 175.3(7)
N4' C34' N5' Ir1 -12.6(9)
C1 Ir1 N5' C38' -0.1(8)
C16 Ir1 N5' C38' 158(2)
N2 Ir1 N5' C38' 96.7(7)
N1 Ir1 N5' C38' -79.6(7)
N5 Ir1 N5' C38' -175.5(9)
N3' Ir1 N5' C38' -178.7(8)
N3 Ir1 N5' C38' 134(8)
C1 Ir1 N5' C34' -172.8(6)
C16 Ir1 N5' C34' -15(3)
N2 Ir1 N5' C34' -76.0(6)
N1 Ir1 N5' C34' 107.7(6)
N5 Ir1 N5' C34' 11.8(5)
N3' Ir1 N5' C34' 8.6(6)
N3 Ir1 N5' C34' -39(8)
